data_4329600
loop_
_publ_author_name
'Julien Lieffrig'
'Olivier Jeannin'
'Pascale Auban-Senzier'
'Marc Fourmigu\'e'

_publ_section_title
;
 Chiral Conducting Salts of Nickel Dithiolene Complexes
;
_journal_name_full 'Inorganic Chemistry'
_journal_page_first 7144
_journal_page_last 7152
_journal_paper_doi 10.1021/ic300146s
_journal_volume 51
_journal_year 2012
_chemical_formula_moiety '3(C6 Ni S10), C9 H22 N '
_chemical_formula_sum 'C27 H22 N Ni3 S30'
_chemical_formula_weight 1498.39
_chemical_name_common '[(rac)-2][Ni(dmit)2]3'
_chemical_name_systematic
; 
 ? 
;
_space_group_IT_number 2
_symmetry_cell_setting triclinic
_symmetry_space_group_name_Hall '-P 1'
_symmetry_space_group_name_H-M 'P -1'
_atom_sites_solution_hydrogens geom
_atom_sites_solution_primary direct
_atom_sites_solution_secondary difmap
_audit_creation_method SHELXL-97
_cell_angle_alpha 92.729(4)
_cell_angle_beta 91.442(5)
_cell_angle_gamma 90.047(4)
_cell_formula_units_Z 2
_cell_length_a 7.3392(12)
_cell_length_b 8.8475(13)
_cell_length_c 43.122(7)
_cell_measurement_reflns_used 9979
_cell_measurement_temperature 150(2)
_cell_measurement_theta_max 27.40
_cell_measurement_theta_min 2.80
_cell_volume 2796.0(8)
_computing_cell_refinement 'Bruker SMART (Bruker, 2002)'
_computing_data_collection 'Bruker SAINT (Bruker, 2002)'
_computing_data_reduction 'Bruker SAINT (Bruker, 2002)'
_computing_molecular_graphics 'Ortep-3 for Windows (Farrugia, 1997)'
_computing_publication_material 'WinGX publication routines (Farrugia, 1999)'
_computing_structure_refinement 'SHELXL-97 (Sheldrick, 1997)'
_computing_structure_solution 'SIR97 (ALtomare et al., 1999))'
_diffrn_ambient_temperature 150(2)
_diffrn_detector 'CCD plate'
_diffrn_measured_fraction_theta_full 0.993
_diffrn_measured_fraction_theta_max 0.993
_diffrn_measurement_device_type 'APEXII, Bruker-AXS'
_diffrn_measurement_method 'CCD rotation images, thin slices'
_diffrn_radiation_monochromator graphite
_diffrn_radiation_probe x-ray
_diffrn_radiation_type MoK\a
_diffrn_radiation_wavelength 0.71073
_diffrn_reflns_av_R_equivalents 0.0409
_diffrn_reflns_av_sigmaI/netI 0.0370
_diffrn_reflns_limit_h_max 9
_diffrn_reflns_limit_h_min -9
_diffrn_reflns_limit_k_max 11
_diffrn_reflns_limit_k_min -11
_diffrn_reflns_limit_l_max 55
_diffrn_reflns_limit_l_min -55
_diffrn_reflns_number 43976
_diffrn_reflns_theta_full 27.50
_diffrn_reflns_theta_max 27.50
_diffrn_reflns_theta_min 0.95
_exptl_absorpt_coefficient_mu 2.147
_exptl_absorpt_correction_T_max 0.860
_exptl_absorpt_correction_T_min 0.741
_exptl_absorpt_correction_type multi-scan
_exptl_absorpt_process_details
;
  [Sheldrick, G.M. (2002). SADABS Bruker AXS Inc., Madison, Wisconsin, USA]
;
_exptl_crystal_colour black
_exptl_crystal_density_diffrn 1.780
_exptl_crystal_description prism
_exptl_crystal_F_000 1510
_exptl_crystal_size_max 0.35
_exptl_crystal_size_mid 0.12
_exptl_crystal_size_min 0.07
_platon_squeeze_details
; 
squeeze of 2 disordered CH3CN
;
_refine_diff_density_max 1.525
_refine_diff_density_min -0.924
_refine_diff_density_rms 0.203
_refine_ls_extinction_method none
_refine_ls_goodness_of_fit_ref 1.070
_refine_ls_hydrogen_treatment constr
_refine_ls_matrix_type full
_refine_ls_number_parameters 554
_refine_ls_number_reflns 12753
_refine_ls_number_restraints 2
_refine_ls_restrained_S_all 1.071
_refine_ls_R_factor_all 0.0578
_refine_ls_R_factor_gt 0.0495
_refine_ls_shift/su_max 0.002
_refine_ls_shift/su_mean 0.000
_refine_ls_structure_factor_coef Fsqd
_refine_ls_weighting_details 'calc w=1/[\s^2^(Fo^2^)+(0.0628P)^2^+10.2538P] where P=(Fo^2^+2Fc^2^)/3'
_refine_ls_weighting_scheme calc
_refine_ls_wR_factor_gt 0.1413
_refine_ls_wR_factor_ref 0.1459
_reflns_number_gt 10454
_reflns_number_total 12753
_reflns_threshold_expression >2sigma(I)
_cod_data_source_file ic300146s_si_001_4.cif
_cod_data_source_block (rac)-2triclinic
_cod_original_sg_symbol_Hall -P1
_cod_database_code 4329600

loop_
_symmetry_equiv_pos_as_xyz
'x, y, z'
'-x, -y, -z'

loop_
_atom_site_label
_atom_site_type_symbol
_atom_site_fract_x
_atom_site_fract_y
_atom_site_fract_z
_atom_site_U_iso_or_equiv
_atom_site_adp_type
_atom_site_occupancy
_atom_site_symmetry_multiplicity
_atom_site_calc_flag
_atom_site_refinement_flags
_atom_site_disorder_assembly
_atom_site_disorder_group
C1 C 0.3908(5) 0.0353(5) 0.56711(10) 0.0214(8) Uani 1 1 d . A 1
C2 C 0.3765(6) -0.0624(5) 0.62311(11) 0.0278(9) Uani 1 1 d . A 1
C3 C 0.4863(6) -0.0981(5) 0.56602(10) 0.0220(8) Uani 1 1 d . A 1
C4 C 0.6974(6) 0.3596(5) 0.59206(10) 0.0225(8) Uani 1 1 d . B 1
C5 C 0.7029(6) 0.2752(5) 0.64941(11) 0.0305(10) Uani 1 1 d . B 1
C6 C 0.7953(5) 0.2262(5) 0.59136(10) 0.0220(8) Uani 1 1 d . B 1
C7 C 0.9117(5) 0.2863(5) 0.45764(10) 0.0217(8) Uani 1 1 d . B 1
C8 C 0.9167(6) 0.3893(5) 0.40186(11) 0.0276(9) Uani 1 1 d . B 1
C9 C 0.8202(5) 0.4235(5) 0.45936(9) 0.0206(8) Uani 1 1 d . B 1
C10 C 1.0145(5) -0.1294(5) 0.93392(9) 0.0198(8) Uani 1 1 d . C 1
C11 C 1.1264(6) -0.1180(5) 0.87673(10) 0.0263(9) Uani 1 1 d . C 1
C12 C 1.1087(5) 0.0039(5) 0.93305(10) 0.0209(8) Uani 1 1 d . C 1
C13 C 0.7016(5) 0.1776(5) 0.90885(10) 0.0220(8) Uani 1 1 d . D 1
C14 C 0.7894(6) 0.1945(5) 0.85061(11) 0.0297(10) Uani 1 1 d . D 1
C15 C 0.7991(6) 0.3108(5) 0.90772(10) 0.0221(8) Uani 1 1 d . D 1
C16 C 0.6787(5) 0.4416(5) 1.04053(9) 0.0199(8) Uani 1 1 d . D 1
C17 C 0.5779(6) 0.4324(5) 1.09801(10) 0.0240(8) Uani 1 1 d . D 1
C18 C 0.5851(5) 0.3057(5) 1.04233(10) 0.0207(8) Uani 1 1 d . D 1
C19 C 0.6846(17) -0.263(2) 0.7396(2) 0.159(7) Uani 1 1 d . E 1
H19 H 0.6289 -0.1652 0.7450 0.191 Uiso 1 1 calc R E 1
C20 C 0.5353(18) -0.3230(14) 0.7198(3) 0.145(6) Uani 1 1 d . E 1
H20A H 0.5424 -0.2823 0.6996 0.217 Uiso 1 1 calc R E 1
H20B H 0.4212 -0.2947 0.7288 0.217 Uiso 1 1 calc R E 1
H20C H 0.5437 -0.4313 0.7179 0.217 Uiso 1 1 calc R E 1
C21 C 0.817(3) -0.285(2) 0.7941(3) 0.212(9) Uani 1 1 d . E 1
H21A H 0.9314 -0.3219 0.7865 0.318 Uiso 1 1 calc R E 1
H21B H 0.7961 -0.3245 0.8140 0.318 Uiso 1 1 calc R E 1
H21C H 0.8215 -0.1761 0.7961 0.318 Uiso 1 1 calc R E 1
C22 C 0.514(2) -0.2652(17) 0.7881(3) 0.178(8) Uani 1 1 d . E 1
H22A H 0.4051 -0.2895 0.7760 0.267 Uiso 1 1 calc R E 1
H22B H 0.5277 -0.1573 0.7902 0.267 Uiso 1 1 calc R E 1
H22C H 0.5042 -0.3054 0.8083 0.267 Uiso 1 1 calc R E 1
C23 C 0.648(2) -0.4996(12) 0.7696(3) 0.134(5) Uani 1 1 d . E 1
H23A H 0.5500 -0.5243 0.7550 0.202 Uiso 1 1 calc R E 1
H23B H 0.6201 -0.5370 0.7895 0.202 Uiso 1 1 calc R E 1
H23C H 0.7585 -0.5454 0.7623 0.202 Uiso 1 1 calc R E 1
C24 C 0.8145(18) -0.1694(13) 0.6933(3) 0.134(5) Uani 1 1 d . E 1
H24A H 0.9289 -0.1351 0.6859 0.200 Uiso 1 1 calc R E 1
H24B H 0.7253 -0.0908 0.6916 0.200 Uiso 1 1 calc R E 1
H24C H 0.7748 -0.2575 0.6811 0.200 Uiso 1 1 calc R E 1
C25 C 0.9706(19) -0.112(2) 0.7458(4) 0.241(12) Uani 1 1 d D E 1
H25A H 1.0714 -0.0851 0.7334 0.361 Uiso 1 1 calc R E 1
H25B H 1.0144 -0.1683 0.7630 0.361 Uiso 1 1 calc R E 1
H25C H 0.9110 -0.0218 0.7535 0.361 Uiso 1 1 calc R E 1
C26 C 0.9668(19) -0.3438(18) 0.7201(3) 0.193(9) Uani 1 1 d D E 1
H26A H 1.0759 -0.3092 0.7108 0.290 Uiso 1 1 calc R E 1
H26B H 0.9072 -0.4175 0.7062 0.290 Uiso 1 1 calc R E 1
H26C H 0.9975 -0.3887 0.7393 0.290 Uiso 1 1 calc R E 1
C27A C 0.6718(11) -0.3313(9) 0.77257(17) 0.073(2) Uani 0.54(7) 1 d P E 1
N27A N 0.8371(12) -0.2078(9) 0.7262(2) 0.090(3) Uani 0.54(7) 1 d PD E 1
C27B C 0.8371(12) -0.2078(9) 0.7262(2) 0.090(3) Uani 0.46(7) 1 d P E 2
N27B N 0.6718(11) -0.3313(9) 0.77257(17) 0.073(2) Uani 0.46(7) 1 d P E 2
S1 S 0.35946(14) 0.13594(11) 0.53469(2) 0.0221(2) Uani 1 1 d . . .
S2 S 0.30232(15) 0.09221(12) 0.60292(3) 0.0253(2) Uani 1 1 d . . .
S3 S 0.3275(2) -0.08482(17) 0.65972(3) 0.0444(3) Uani 1 1 d . . .
S4 S 0.50325(15) -0.19087(12) 0.60102(3) 0.0257(2) Uani 1 1 d . . .
S5 S 0.58339(14) -0.16648(11) 0.53267(2) 0.0215(2) Uani 1 1 d . . .
S6 S 0.66678(14) 0.45805(11) 0.55930(2) 0.0220(2) Uani 1 1 d . . .
S7 S 0.61319(16) 0.41992(13) 0.62794(3) 0.0277(2) Uani 1 1 d . . .
S8 S 0.6797(2) 0.26581(18) 0.68706(3) 0.0448(3) Uani 1 1 d . . .
S9 S 0.82214(16) 0.14121(13) 0.62692(3) 0.0291(2) Uani 1 1 d . . .
S10 S 0.88778(14) 0.15405(11) 0.55778(2) 0.0218(2) Uani 1 1 d . . .
S11 S 0.94055(14) 0.18389(11) 0.48940(2) 0.0222(2) Uani 1 1 d . . .
S12 S 0.99704(14) 0.23283(12) 0.42138(3) 0.0253(2) Uani 1 1 d . . .
S13 S 0.9474(2) 0.40972(16) 0.36485(3) 0.0406(3) Uani 1 1 d . . .
S14 S 0.80103(15) 0.52013(12) 0.42517(2) 0.0238(2) Uani 1 1 d . . .
S15 S 0.73195(14) 0.49047(11) 0.49313(2) 0.0207(2) Uani 1 1 d . . .
S16 S 0.91867(13) -0.18273(11) 0.96736(2) 0.0205(2) Uani 1 1 d . . .
S17 S 1.00037(15) -0.23854(12) 0.89907(3) 0.0249(2) Uani 1 1 d . . .
S18 S 1.1745(2) -0.15781(17) 0.84041(3) 0.0439(3) Uani 1 1 d . . .
S19 S 1.19819(15) 0.04586(12) 0.89716(3) 0.0245(2) Uani 1 1 d . . .
S20 S 1.13924(13) 0.12110(11) 0.96529(2) 0.0209(2) Uani 1 1 d . . .
S21 S 0.61028(14) 0.12396(11) 0.94267(2) 0.0211(2) Uani 1 1 d . . .
S22 S 0.67167(16) 0.07360(13) 0.87370(3) 0.0292(2) Uani 1 1 d . . .
S23 S 0.8088(2) 0.16405(18) 0.81294(3) 0.0483(4) Uani 1 1 d . . .
S24 S 0.88189(16) 0.35120(13) 0.87138(3) 0.0282(2) Uani 1 1 d . . .
S25 S 0.83265(14) 0.42681(11) 0.94005(2) 0.0216(2) Uani 1 1 d . . .
S26 S 0.76744(13) 0.49280(11) 1.00678(2) 0.0205(2) Uani 1 1 d . . .
S27 S 0.69590(14) 0.55407(11) 1.07482(2) 0.0228(2) Uani 1 1 d . . .
S28 S 0.54634(19) 0.47097(16) 1.13497(3) 0.0374(3) Uani 1 1 d . . .
S29 S 0.49917(14) 0.26811(12) 1.07839(3) 0.0236(2) Uani 1 1 d . . .
S30 S 0.55827(14) 0.18763(11) 1.01048(2) 0.0207(2) Uani 1 1 d . . .
Ni1 Ni 0.5000 0.0000 0.5000 0.01948(16) Uani 1 2 d S . .
Ni2 Ni 0.80539(7) 0.31912(6) 0.524911(12) 0.01912(12) Uani 1 1 d . B .
Ni3 Ni 1.0000 0.0000 1.0000 0.01811(16) Uani 1 2 d S . .
Ni4 Ni 0.69413(7) 0.30608(6) 0.975015(12) 0.01829(12) Uani 1 1 d . D .

loop_
_atom_site_aniso_label
_atom_site_aniso_U_11
_atom_site_aniso_U_22
_atom_site_aniso_U_33
_atom_site_aniso_U_23
_atom_site_aniso_U_13
_atom_site_aniso_U_12
C1 0.0138(17) 0.021(2) 0.029(2) -0.0040(16) -0.0009(15) -0.0033(15)
C2 0.028(2) 0.026(2) 0.028(2) -0.0023(17) -0.0014(18) -0.0024(18)
C3 0.0190(19) 0.019(2) 0.028(2) 0.0007(16) -0.0041(16) -0.0028(15)
C4 0.0189(19) 0.021(2) 0.027(2) -0.0026(16) 0.0014(16) -0.0017(16)
C5 0.026(2) 0.032(2) 0.033(2) 0.0031(19) 0.0023(19) -0.0026(19)
C6 0.0169(18) 0.020(2) 0.029(2) 0.0020(16) -0.0028(16) -0.0040(15)
C7 0.0144(18) 0.026(2) 0.025(2) -0.0044(16) 0.0000(15) -0.0062(15)
C8 0.025(2) 0.027(2) 0.031(2) -0.0030(18) 0.0025(18) -0.0050(17)
C9 0.0165(18) 0.021(2) 0.024(2) 0.0006(15) -0.0039(15) -0.0073(15)
C10 0.0153(18) 0.020(2) 0.024(2) 0.0000(15) -0.0023(15) 0.0016(15)
C11 0.026(2) 0.026(2) 0.027(2) 0.0025(17) -0.0020(17) 0.0035(17)
C12 0.0157(18) 0.020(2) 0.027(2) 0.0053(16) -0.0024(15) 0.0059(15)
C13 0.0179(19) 0.023(2) 0.025(2) 0.0000(16) -0.0029(15) 0.0029(16)
C14 0.028(2) 0.028(2) 0.034(2) 0.0003(18) 0.0052(19) 0.0049(18)
C15 0.0201(19) 0.020(2) 0.027(2) 0.0048(16) 0.0015(16) 0.0056(16)
C16 0.0131(17) 0.023(2) 0.024(2) 0.0012(15) -0.0029(15) 0.0024(15)
C17 0.0192(19) 0.024(2) 0.029(2) 0.0028(17) -0.0008(16) 0.0037(16)
C18 0.0130(17) 0.024(2) 0.026(2) 0.0052(16) 0.0002(15) 0.0056(15)
C19 0.115(9) 0.31(2) 0.059(6) 0.030(8) -0.006(6) -0.114(11)
C20 0.153(11) 0.126(10) 0.152(11) 0.029(8) -0.097(10) -0.019(9)
C21 0.32(2) 0.231(19) 0.079(8) 0.039(10) -0.102(12) -0.073(17)
C22 0.219(17) 0.186(15) 0.140(12) 0.068(11) 0.115(12) 0.092(13)
C23 0.186(13) 0.075(7) 0.143(11) 0.020(7) -0.018(10) 0.022(8)
C24 0.186(13) 0.109(9) 0.114(9) 0.043(7) 0.090(9) 0.044(8)
C25 0.160(15) 0.26(2) 0.29(2) -0.189(19) 0.089(15) -0.097(15)
C26 0.130(12) 0.33(3) 0.126(12) 0.049(14) 0.015(9) 0.109(14)
C27A 0.080(5) 0.078(5) 0.061(4) 0.007(4) 0.015(4) -0.005(4)
N27A 0.098(6) 0.078(6) 0.097(6) 0.038(5) 0.011(5) 0.003(5)
C27B 0.098(6) 0.078(6) 0.097(6) 0.038(5) 0.011(5) 0.003(5)
N27B 0.080(5) 0.078(5) 0.061(4) 0.007(4) 0.015(4) -0.005(4)
S1 0.0198(5) 0.0161(5) 0.0301(5) -0.0007(4) -0.0010(4) 0.0045(4)
S2 0.0250(5) 0.0216(5) 0.0287(5) -0.0050(4) 0.0000(4) 0.0024(4)
S3 0.0594(9) 0.0452(8) 0.0287(6) 0.0008(5) 0.0026(6) 0.0051(7)
S4 0.0262(5) 0.0206(5) 0.0301(5) 0.0012(4) -0.0029(4) 0.0015(4)
S5 0.0184(5) 0.0151(5) 0.0308(5) -0.0002(4) 0.0008(4) 0.0034(4)
S6 0.0211(5) 0.0176(5) 0.0273(5) 0.0002(4) -0.0003(4) 0.0035(4)
S7 0.0287(6) 0.0248(5) 0.0296(6) -0.0005(4) 0.0045(4) 0.0014(4)
S8 0.0487(8) 0.0560(9) 0.0307(6) 0.0095(6) 0.0076(6) 0.0071(7)
S9 0.0297(6) 0.0268(6) 0.0313(6) 0.0065(4) 0.0001(4) 0.0022(4)
S10 0.0193(5) 0.0160(5) 0.0297(5) 0.0001(4) -0.0020(4) 0.0024(4)
S11 0.0192(5) 0.0171(5) 0.0299(5) -0.0021(4) -0.0027(4) 0.0047(4)
S12 0.0220(5) 0.0227(5) 0.0305(5) -0.0065(4) 0.0031(4) 0.0006(4)
S13 0.0497(8) 0.0449(8) 0.0273(6) -0.0023(5) 0.0099(5) -0.0101(6)
S14 0.0251(5) 0.0194(5) 0.0268(5) 0.0014(4) 0.0004(4) -0.0013(4)
S15 0.0204(5) 0.0167(5) 0.0249(5) -0.0010(4) -0.0002(4) 0.0049(4)
S16 0.0185(5) 0.0159(5) 0.0271(5) 0.0009(4) 0.0017(4) -0.0034(4)
S17 0.0267(5) 0.0203(5) 0.0275(5) -0.0008(4) -0.0025(4) -0.0008(4)
S18 0.0607(9) 0.0449(8) 0.0263(6) -0.0004(5) 0.0063(6) 0.0016(7)
S19 0.0242(5) 0.0231(5) 0.0265(5) 0.0058(4) 0.0014(4) -0.0005(4)
S20 0.0195(5) 0.0175(5) 0.0257(5) 0.0015(4) 0.0000(4) -0.0048(4)
S21 0.0184(5) 0.0169(5) 0.0279(5) 0.0012(4) -0.0001(4) -0.0029(4)
S22 0.0301(6) 0.0267(6) 0.0302(6) -0.0051(4) 0.0021(4) -0.0018(4)
S23 0.0609(9) 0.0528(9) 0.0309(7) -0.0069(6) 0.0114(6) -0.0026(7)
S24 0.0289(6) 0.0266(6) 0.0297(6) 0.0045(4) 0.0065(4) 0.0013(4)
S25 0.0200(5) 0.0181(5) 0.0266(5) 0.0019(4) -0.0001(4) -0.0039(4)
S26 0.0189(5) 0.0172(5) 0.0255(5) 0.0024(4) -0.0001(4) -0.0049(4)
S27 0.0227(5) 0.0181(5) 0.0273(5) -0.0009(4) -0.0003(4) -0.0005(4)
S28 0.0438(7) 0.0414(7) 0.0273(6) 0.0013(5) 0.0064(5) 0.0073(6)
S29 0.0214(5) 0.0223(5) 0.0275(5) 0.0061(4) 0.0024(4) -0.0011(4)
S30 0.0196(5) 0.0165(5) 0.0260(5) 0.0028(4) -0.0022(4) -0.0049(4)
Ni1 0.0150(3) 0.0149(3) 0.0283(4) -0.0008(3) -0.0008(3) 0.0025(3)
Ni2 0.0160(2) 0.0159(3) 0.0252(3) -0.0008(2) -0.0019(2) 0.00196(19)
Ni3 0.0146(3) 0.0154(3) 0.0245(4) 0.0018(3) -0.0001(3) -0.0024(3)
Ni4 0.0153(2) 0.0160(3) 0.0236(3) 0.00240(19) -0.00179(19) -0.00225(19)

loop_
_atom_type_symbol
_atom_type_description
_atom_type_scat_dispersion_real
_atom_type_scat_dispersion_imag
_atom_type_scat_source
C C 0.0033 0.0016 'International Tables Vol C Tables 4.2.6.8 and 6.1.1.4'
H H 0.0000 0.0000 'International Tables Vol C Tables 4.2.6.8 and 6.1.1.4'
N N 0.0061 0.0033 'International Tables Vol C Tables 4.2.6.8 and 6.1.1.4'
S S 0.1246 0.1234 'International Tables Vol C Tables 4.2.6.8 and 6.1.1.4'
Ni Ni 0.3393 1.1124 'International Tables Vol C Tables 4.2.6.8 and 6.1.1.4'

loop_
_geom_angle_atom_site_label_1
_geom_angle_atom_site_label_2
_geom_angle_atom_site_label_3
_geom_angle
_geom_angle_site_symmetry_1
_geom_angle_site_symmetry_3
C3 C1 S1 120.9(3) . .
C3 C1 S2 116.4(3) . .
S1 C1 S2 122.8(2) . .
S3 C2 S4 123.6(3) . .
S3 C2 S2 122.7(3) . .
S4 C2 S2 113.7(3) . .
C1 C3 S5 121.6(3) . .
C1 C3 S4 115.6(3) . .
S5 C3 S4 122.8(2) . .
C6 C4 S6 120.6(3) . .
C6 C4 S7 116.2(3) . .
S6 C4 S7 123.1(3) . .
S8 C5 S7 123.6(3) . .
S8 C5 S9 123.4(3) . .
S7 C5 S9 113.1(3) . .
C4 C6 S10 121.4(3) . .
C4 C6 S9 115.5(3) . .
S10 C6 S9 123.1(3) . .
C9 C7 S11 120.7(3) . .
C9 C7 S12 115.7(3) . .
S11 C7 S12 123.6(3) . .
S13 C8 S14 123.0(3) . .
S13 C8 S12 122.9(3) . .
S14 C8 S12 114.1(3) . .
C7 C9 S15 120.8(3) . .
C7 C9 S14 116.6(3) . .
S15 C9 S14 122.6(3) . .
C12 C10 S16 121.0(3) . .
C12 C10 S17 115.9(3) . .
S16 C10 S17 123.1(2) . .
S18 C11 S19 123.5(3) . .
S18 C11 S17 123.2(3) . .
S19 C11 S17 113.2(3) . .
C10 C12 S20 121.7(3) . .
C10 C12 S19 116.3(3) . .
S20 C12 S19 122.0(2) . .
C15 C13 S21 121.1(3) . .
C15 C13 S22 116.0(3) . .
S21 C13 S22 122.9(3) . .
S23 C14 S22 123.1(3) . .
S23 C14 S24 123.7(3) . .
S22 C14 S24 113.2(3) . .
C13 C15 S25 121.1(3) . .
C13 C15 S24 115.8(3) . .
S25 C15 S24 123.1(3) . .
C18 C16 S26 121.1(3) . .
C18 C16 S27 115.9(3) . .
S26 C16 S27 122.9(2) . .
S28 C17 S29 123.5(3) . .
S28 C17 S27 122.4(3) . .
S29 C17 S27 114.1(2) . .
C16 C18 S30 120.2(3) . .
C16 C18 S29 116.3(3) . .
S30 C18 S29 123.5(3) . .
N27A C19 C20 119.4(10) . .
N27A C19 C27A 127.3(9) . .
C20 C19 C27A 108.9(9) . .
N27A C19 H19 96.9 . .
C20 C19 H19 96.9 . .
C27A C19 H19 96.9 . .
C19 C20 H20A 109.5 . .
C19 C20 H20B 109.5 . .
H20A C20 H20B 109.5 . .
C19 C20 H20C 109.5 . .
H20A C20 H20C 109.5 . .
H20B C20 H20C 109.5 . .
C27A C21 H21A 109.5 . .
C27A C21 H21B 109.5 . .
H21A C21 H21B 109.5 . .
C27A C21 H21C 109.5 . .
H21A C21 H21C 109.5 . .
H21B C21 H21C 109.5 . .
C27A C22 H22A 109.5 . .
C27A C22 H22B 109.5 . .
H22A C22 H22B 109.5 . .
C27A C22 H22C 109.5 . .
H22A C22 H22C 109.5 . .
H22B C22 H22C 109.5 . .
C27A C23 H23A 109.5 . .
C27A C23 H23B 109.5 . .
H23A C23 H23B 109.5 . .
C27A C23 H23C 109.5 . .
H23A C23 H23C 109.5 . .
H23B C23 H23C 109.5 . .
N27A C24 H24A 109.5 . .
N27A C24 H24B 109.5 . .
H24A C24 H24B 109.5 . .
N27A C24 H24C 109.5 . .
H24A C24 H24C 109.5 . .
H24B C24 H24C 109.5 . .
N27A C25 H25A 109.5 . .
N27A C25 H25B 109.5 . .
H25A C25 H25B 109.5 . .
N27A C25 H25C 109.5 . .
H25A C25 H25C 109.5 . .
H25B C25 H25C 109.5 . .
N27A C26 H26A 109.5 . .
N27A C26 H26B 109.5 . .
H26A C26 H26B 109.5 . .
N27A C26 H26C 109.5 . .
H26A C26 H26C 109.5 . .
H26B C26 H26C 109.5 . .
C21 C27A C22 101.1(12) . .
C21 C27A C23 113.0(10) . .
C22 C27A C23 108.8(10) . .
C21 C27A C19 114.2(9) . .
C22 C27A C19 108.5(10) . .
C23 C27A C19 110.6(9) . .
C19 N27A C24 115.6(9) . .
C19 N27A C25 119.5(10) . .
C24 N27A C25 116.3(11) . .
C19 N27A C26 107.0(11) . .
C24 N27A C26 95.8(8) . .
C25 N27A C26 96.5(11) . .
C1 S1 Ni1 102.46(15) . .
C2 S2 C1 97.1(2) . .
C2 S4 C3 97.1(2) . .
C3 S5 Ni1 101.90(15) . .
C4 S6 Ni2 102.58(15) . .
C5 S7 C4 97.6(2) . .
C5 S9 C6 97.5(2) . .
C6 S10 Ni2 102.01(15) . .
C7 S11 Ni2 102.95(15) . .
C7 S12 C8 96.9(2) . .
C8 S14 C9 96.8(2) . .
C9 S15 Ni2 102.98(15) . .
C10 S16 Ni3 102.06(14) . .
C10 S17 C11 97.3(2) . .
C11 S19 C12 97.2(2) . .
C12 S20 Ni3 102.01(15) . .
C13 S21 Ni4 102.20(15) . .
C14 S22 C13 97.5(2) . .
C14 S24 C15 97.5(2) . .
C15 S25 Ni4 102.22(15) . .
C16 S26 Ni4 102.91(15) . .
C16 S27 C17 96.7(2) . .
C17 S29 C18 96.9(2) . .
C18 S30 Ni4 103.12(15) . .
S1 Ni1 S1 180.00(4) . 2_656
S1 Ni1 S5 86.82(4) . 2_656
S1 Ni1 S5 93.18(4) 2_656 2_656
S1 Ni1 S5 93.18(4) . .
S1 Ni1 S5 86.82(4) 2_656 .
S5 Ni1 S5 179.998(1) 2_656 .
S15 Ni2 S6 85.80(4) . .
S15 Ni2 S10 177.46(5) . .
S6 Ni2 S10 93.41(5) . .
S15 Ni2 S11 92.54(4) . .
S6 Ni2 S11 178.29(5) . .
S10 Ni2 S11 88.27(4) . .
S20 Ni3 S20 179.998(2) . 2_757
S20 Ni3 S16 86.77(4) . 2_757
S20 Ni3 S16 93.23(4) 2_757 2_757
S20 Ni3 S16 93.23(4) . .
S20 Ni3 S16 86.77(4) 2_757 .
S16 Ni3 S16 179.999(2) 2_757 .
S26 Ni4 S30 92.58(4) . .
S26 Ni4 S21 177.59(5) . .
S30 Ni4 S21 87.50(4) . .
S26 Ni4 S25 86.57(4) . .
S30 Ni4 S25 179.09(5) . .
S21 Ni4 S25 93.37(4) . .

loop_
_geom_bond_atom_site_label_1
_geom_bond_atom_site_label_2
_geom_bond_distance
_geom_bond_site_symmetry_2
C1 C3 1.373(6) .
C1 S1 1.703(4) .
C1 S2 1.743(4) .
C2 S3 1.649(5) .
C2 S4 1.734(5) .
C2 S2 1.737(5) .
C3 S5 1.706(4) .
C3 S4 1.754(4) .
C4 C6 1.382(6) .
C4 S6 1.705(4) .
C4 S7 1.741(4) .
C5 S8 1.643(5) .
C5 S7 1.736(5) .
C5 S9 1.746(5) .
C6 S10 1.711(4) .
C6 S9 1.747(4) .
C7 C9 1.388(6) .
C7 S11 1.687(4) .
C7 S12 1.744(4) .
C8 S13 1.636(5) .
C8 S14 1.734(5) .
C8 S12 1.749(5) .
C9 S15 1.690(4) .
C9 S14 1.742(4) .
C10 C12 1.369(6) .
C10 S16 1.706(4) .
C10 S17 1.748(4) .
C11 S18 1.636(5) .
C11 S19 1.735(5) .
C11 S17 1.750(5) .
C12 S20 1.704(4) .
C12 S19 1.752(4) .
C13 C15 1.382(6) .
C13 S21 1.707(4) .
C13 S22 1.744(4) .
C14 S23 1.643(5) .
C14 S22 1.739(5) .
C14 S24 1.742(5) .
C15 S25 1.704(4) .
C15 S24 1.747(4) .
C16 C18 1.390(6) .
C16 S26 1.690(4) .
C16 S27 1.744(4) .
C17 S28 1.636(5) .
C17 S29 1.738(4) .
C17 S27 1.747(5) .
C18 S30 1.693(4) .
C18 S29 1.739(4) .
C19 N27A 1.372(12) .
C19 C20 1.455(13) .
C19 C27A 1.576(12) .
C19 H19 0.9800 .
C20 H20A 0.9600 .
C20 H20B 0.9600 .
C20 H20C 0.9600 .
C21 C27A 1.446(15) .
C21 H21A 0.9600 .
C21 H21B 0.9600 .
C21 H21C 0.9600 .
C22 C27A 1.463(13) .
C22 H22A 0.9600 .
C22 H22B 0.9600 .
C22 H22C 0.9600 .
C23 C27A 1.498(13) .
C23 H23A 0.9600 .
C23 H23B 0.9600 .
C23 H23C 0.9600 .
C24 N27A 1.480(13) .
C24 H24A 0.9600 .
C24 H24B 0.9600 .
C24 H24C 0.9600 .
C25 N27A 1.510(9) .
C25 H25A 0.9600 .
C25 H25B 0.9600 .
C25 H25C 0.9600 .
C26 N27A 1.552(9) .
C26 H26A 0.9600 .
C26 H26B 0.9600 .
C26 H26C 0.9600 .
S1 Ni1 2.1579(10) .
S5 Ni1 2.1644(10) .
S6 Ni2 2.1562(12) .
S10 Ni2 2.1593(12) .
S11 Ni2 2.1597(11) .
S15 Ni2 2.1515(11) .
S16 Ni3 2.1658(10) .
S20 Ni3 2.1589(10) .
S21 Ni4 2.1590(11) .
S25 Ni4 2.1626(12) .
S26 Ni4 2.1543(11) .
S30 Ni4 2.1585(11) .
Ni1 S1 2.1579(10) 2_656
Ni1 S5 2.1643(11) 2_656
Ni3 S20 2.1590(10) 2_757
Ni3 S16 2.1657(10) 2_757

loop_
_geom_torsion_atom_site_label_1
_geom_torsion_atom_site_label_2
_geom_torsion_atom_site_label_3
_geom_torsion_atom_site_label_4
_geom_torsion
_geom_torsion_site_symmetry_4
S1 C1 C3 S5 2.0(5) .
S2 C1 C3 S5 -179.1(2) .
S1 C1 C3 S4 -178.7(2) .
S2 C1 C3 S4 0.2(4) .
S6 C4 C6 S10 -0.5(5) .
S7 C4 C6 S10 -179.5(2) .
S6 C4 C6 S9 177.9(2) .
S7 C4 C6 S9 -1.1(4) .
S11 C7 C9 S15 -1.1(5) .
S12 C7 C9 S15 -179.4(2) .
S11 C7 C9 S14 179.3(2) .
S12 C7 C9 S14 1.0(4) .
S16 C10 C12 S20 1.3(5) .
S17 C10 C12 S20 -178.5(2) .
S16 C10 C12 S19 -179.4(2) .
S17 C10 C12 S19 0.8(4) .
S21 C13 C15 S25 0.2(5) .
S22 C13 C15 S25 177.9(2) .
S21 C13 C15 S24 -179.3(2) .
S22 C13 C15 S24 -1.6(4) .
S26 C16 C18 S30 0.1(5) .
S27 C16 C18 S30 179.5(2) .
S26 C16 C18 S29 -179.4(2) .
S27 C16 C18 S29 0.0(4) .
N27A C19 C27A C21 22(2) .
C20 C19 C27A C21 177.8(14) .
N27A C19 C27A C22 133.7(17) .
C20 C19 C27A C22 -70.2(16) .
N27A C19 C27A C23 -107.0(16) .
C20 C19 C27A C23 49.0(15) .
C20 C19 N27A C24 18(2) .
C27A C19 N27A C24 172.3(12) .
C20 C19 N27A C25 165.1(15) .
C27A C19 N27A C25 -41(2) .
C20 C19 N27A C26 -86.9(17) .
C27A C19 N27A C26 66.9(17) .
C3 C1 S1 Ni1 -0.4(4) .
S2 C1 S1 Ni1 -179.3(2) .
S3 C2 S2 C1 -176.9(3) .
S4 C2 S2 C1 2.2(3) .
C3 C1 S2 C2 -1.5(4) .
S1 C1 S2 C2 177.4(3) .
S3 C2 S4 C3 177.0(3) .
S2 C2 S4 C3 -2.1(3) .
C1 C3 S4 C2 1.2(4) .
S5 C3 S4 C2 -179.5(3) .
C1 C3 S5 Ni1 -2.4(4) .
S4 C3 S5 Ni1 178.4(2) .
C6 C4 S6 Ni2 0.9(4) .
S7 C4 S6 Ni2 179.8(2) .
S8 C5 S7 C4 177.8(3) .
S9 C5 S7 C4 -1.7(3) .
C6 C4 S7 C5 1.7(4) .
S6 C4 S7 C5 -177.2(3) .
S8 C5 S9 C6 -178.2(3) .
S7 C5 S9 C6 1.3(3) .
C4 C6 S9 C5 -0.1(4) .
S10 C6 S9 C5 178.2(3) .
C4 C6 S10 Ni2 -0.2(4) .
S9 C6 S10 Ni2 -178.5(2) .
C9 C7 S11 Ni2 0.8(4) .
S12 C7 S11 Ni2 179.0(2) .
C9 C7 S12 C8 -1.2(3) .
S11 C7 S12 C8 -179.5(3) .
S13 C8 S12 C7 -178.7(3) .
S14 C8 S12 C7 1.1(3) .
S13 C8 S14 C9 179.1(3) .
S12 C8 S14 C9 -0.7(3) .
C7 C9 S14 C8 -0.2(4) .
S15 C9 S14 C8 -179.8(3) .
C7 C9 S15 Ni2 0.7(4) .
S14 C9 S15 Ni2 -179.7(2) .
C12 C10 S16 Ni3 -1.9(4) .
S17 C10 S16 Ni3 177.9(2) .
C12 C10 S17 C11 0.5(4) .
S16 C10 S17 C11 -179.3(3) .
S18 C11 S17 C10 177.4(3) .
S19 C11 S17 C10 -1.6(3) .
S18 C11 S19 C12 -177.0(3) .
S17 C11 S19 C12 1.9(3) .
C10 C12 S19 C11 -1.7(4) .
S20 C12 S19 C11 177.6(3) .
C10 C12 S20 Ni3 0.1(4) .
S19 C12 S20 Ni3 -179.2(2) .
C15 C13 S21 Ni4 -0.6(4) .
S22 C13 S21 Ni4 -178.1(2) .
S23 C14 S22 C13 -178.1(3) .
S24 C14 S22 C13 1.2(3) .
C15 C13 S22 C14 0.2(4) .
S21 C13 S22 C14 177.9(3) .
S23 C14 S24 C15 177.4(3) .
S22 C14 S24 C15 -2.0(3) .
C13 C15 S24 C14 2.2(4) .
S25 C15 S24 C14 -177.4(3) .
C13 C15 S25 Ni4 0.3(4) .
S24 C15 S25 Ni4 179.8(2) .
C18 C16 S26 Ni4 0.0(4) .
S27 C16 S26 Ni4 -179.4(2) .
C18 C16 S27 C17 0.4(3) .
S26 C16 S27 C17 179.9(3) .
S28 C17 S27 C16 178.9(3) .
S29 C17 S27 C16 -0.8(3) .
S28 C17 S29 C18 -178.9(3) .
S27 C17 S29 C18 0.8(3) .
C16 C18 S29 C17 -0.5(3) .
S30 C18 S29 C17 -180.0(3) .
C16 C18 S30 Ni4 -0.2(3) .
S29 C18 S30 Ni4 179.3(2) .
C1 S1 Ni1 S1 35(15) 2_656
C1 S1 Ni1 S5 179.15(14) 2_656
C1 S1 Ni1 S5 -0.85(14) .
C3 S5 Ni1 S1 1.60(14) .
C3 S5 Ni1 S1 -178.40(14) 2_656
C3 S5 Ni1 S5 -6(7) 2_656
C9 S15 Ni2 S6 -179.76(14) .
C9 S15 Ni2 S10 108.3(11) .
C9 S15 Ni2 S11 -0.16(14) .
C4 S6 Ni2 S15 -178.39(15) .
C4 S6 Ni2 S10 -0.81(15) .
C4 S6 Ni2 S11 167.9(16) .
C6 S10 Ni2 S15 72.4(11) .
C6 S10 Ni2 S6 0.62(14) .
C6 S10 Ni2 S11 -179.05(14) .
C7 S11 Ni2 S15 -0.26(14) .
C7 S11 Ni2 S6 13.4(16) .
C7 S11 Ni2 S10 -177.85(14) .
C12 S20 Ni3 S20 126(49) 2_757
C12 S20 Ni3 S16 179.03(14) 2_757
C12 S20 Ni3 S16 -0.97(14) .
C10 S16 Ni3 S20 1.48(14) .
C10 S16 Ni3 S20 -178.52(14) 2_757
C10 S16 Ni3 S16 14(16) 2_757
C16 S26 Ni4 S30 -0.08(14) .
C16 S26 Ni4 S21 91.6(11) .
C16 S26 Ni4 S25 -179.76(14) .
C18 S30 Ni4 S26 0.13(14) .
C18 S30 Ni4 S21 -177.46(14) .
C18 S30 Ni4 S25 21(3) .
C13 S21 Ni4 S26 89.1(11) .
C13 S21 Ni4 S30 -179.09(14) .
C13 S21 Ni4 S25 0.62(14) .
C15 S25 Ni4 S26 -178.13(14) .
C15 S25 Ni4 S30 161(3) .
C15 S25 Ni4 S21 -0.54(14) .

loop_
_platon_squeeze_void_nr
_platon_squeeze_void_average_x
_platon_squeeze_void_average_y
_platon_squeeze_void_average_z
_platon_squeeze_void_volume
_platon_squeeze_void_count_electrons
1 -0.251 0.744 0.246 197.3 94.9
2 0.251 0.256 0.754 197.3 94.9
